data_1549560
loop_
_publ_author_name
'Kita, Yuji'
'Yata, Tetsuji'
'Nishimoto, Yoshihiro'
'Chiba, Kouji'
'Yasuda, Makoto'

_publ_section_title
;
 Selective oxymetalation of terminal alkynes <i>via</i> 6-<i>endo</i>
 cyclization: mechanistic investigation and application to the efficient
 synthesis of 4-substituted isocoumarins.
;
_journal_issue 28
_journal_name_full 'Chemical science'
_journal_page_first 6041
_journal_page_last 6052
_journal_paper_doi 10.1039/c8sc01537f
_journal_volume 9
_journal_year 2018
_chemical_absolute_configuration 'CHOOSE rm ad rmad syn or unk'
_chemical_formula_moiety 'C16 H9 Cl O3'
_chemical_formula_sum 'C16 H9 Cl O3'
_chemical_formula_weight 284.70
_space_group_crystal_system orthorhombic
_space_group_IT_number 19
_space_group_name_Hall 'P 2ac 2ab'
_space_group_name_H-M_alt 'P 21 21 21'
_symmetry_space_group_name_Hall 'P 2ac 2ab'
_symmetry_space_group_name_H-M 'P 21 21 21'
_atom_sites_solution_hydrogens geom
_atom_sites_solution_primary direct
_atom_sites_solution_secondary difmap
_audit_update_record
;
2017-09-25 deposited with the CCDC.
2018-06-14 downloaded from the CCDC.
;
_cell_angle_alpha 90.0000
_cell_angle_beta 90.0000
_cell_angle_gamma 90.0000
_cell_formula_units_Z 4
_cell_length_a 3.8763(5)
_cell_length_b 12.0424(19)
_cell_length_c 26.146(4)
_cell_measurement_reflns_used 4965
_cell_measurement_temperature 123
_cell_measurement_theta_max 27.48
_cell_measurement_theta_min 3.12
_cell_volume 1220.5(3)
_computing_cell_refinement 'RAPID AUTO'
_computing_data_collection 'RAPID AUTO (Rigaku, ????)'
_computing_data_reduction 'RAPID AUTO'
_computing_molecular_graphics 'CrystalStructure 4.1'
_computing_publication_material 'CrystalStructure 4.1 (Rigaku, 2014)'
_computing_structure_refinement 'CRYSTALS (Carruthers, et al., 1999)'
_computing_structure_solution 'SIR92 (Altomare, et al., 1994)'
_diffrn_ambient_temperature 123
_diffrn_detector_area_resol_mean 10.000
_diffrn_measured_fraction_theta_full 0.952
_diffrn_measured_fraction_theta_max 0.952
_diffrn_measurement_device_type 'Rigaku R-AXIS RAPID'
_diffrn_measurement_method \w
_diffrn_radiation_type 'Mo K\a'
_diffrn_radiation_wavelength 0.71075
_diffrn_reflns_av_R_equivalents 0.0776
_diffrn_reflns_limit_h_max 4
_diffrn_reflns_limit_h_min -5
_diffrn_reflns_limit_k_max 15
_diffrn_reflns_limit_k_min -15
_diffrn_reflns_limit_l_max 33
_diffrn_reflns_limit_l_min -33
_diffrn_reflns_number 10937
_diffrn_reflns_theta_full 27.48
_diffrn_reflns_theta_max 27.48
_diffrn_reflns_theta_min 3.117
_diffrn_standards_number 0
_exptl_absorpt_coefficient_mu 0.316
_exptl_absorpt_correction_T_max 0.969
_exptl_absorpt_correction_T_min 0.319
_exptl_absorpt_correction_type multi-scan
_exptl_absorpt_process_details 'ABSCOR (Rigaku, 1995)'
_exptl_crystal_colour colorless
_exptl_crystal_density_diffrn 1.549
_exptl_crystal_density_method 'not measured'
_exptl_crystal_description prism
_exptl_crystal_F_000 584.00
_exptl_crystal_size_max 0.100
_exptl_crystal_size_mid 0.100
_exptl_crystal_size_min 0.100
_refine_diff_density_max 0.749
_refine_diff_density_min -0.704
_refine_ls_abs_structure_details 'Flack, H. D. (1983), Acta Cryst. A39, 876-881.  1046 Friedel Pairs'
_refine_ls_abs_structure_Flack 0.53(14)
_refine_ls_extinction_method none
_refine_ls_goodness_of_fit_ref 0.990
_refine_ls_hydrogen_treatment constr
_refine_ls_number_parameters 191
_refine_ls_number_reflns 2385
_refine_ls_R_factor_gt 0.0661
_refine_ls_shift/su_max 0.000
_refine_ls_structure_factor_coef Fsqd
_refine_ls_weighting_details
;
    Chebychev polynomial with 3 parameters (Carruthers & Watkin, 1979)
    3956.2700    5496.4800    1674.7600
;
_refine_ls_weighting_scheme calc
_refine_ls_wR_factor_ref 0.1165
_reflns_number_gt 2078
_reflns_number_total 2649
_reflns_threshold_expression F^2^>2.0\s(F^2^)
_cod_data_source_file c8sc01537f2.cif
_cod_data_source_block 1976
_cod_depositor_comments 'Adding full bibliography for 1549558--1549561.cif.'
_cod_database_code 1549560

loop_
_symmetry_equiv_pos_site_id
_space_group_symop_operation_xyz
1 +X,+Y,+Z
2 1/2+X,1/2-Y,-Z
3 -X,1/2+Y,1/2-Z
4 1/2-X,-Y,1/2+Z

loop_
_atom_site_label
_atom_site_type_symbol
_atom_site_fract_x
_atom_site_fract_y
_atom_site_fract_z
_atom_site_U_iso_or_equiv
_atom_site_adp_type
_atom_site_occupancy
_atom_site_site_symmetry_multiplicity
_atom_site_calc_flag
_atom_site_refinement_flags
Cl1 Cl 1.1417(3) 0.19598(9) 0.04849(4) 0.0360(3) Uani 1 4 d .
O2 O 0.6498(10) 0.3408(2) 0.42543(11) 0.0367(8) Uani 1 4 d .
O3 O 0.6574(8) 0.3026(2) 0.34285(10) 0.0304(7) Uani 1 4 d .
O4 O 0.8128(10) -0.0454(2) 0.27180(11) 0.0381(9) Uani 1 4 d .
C5 C 0.8298(12) 0.0271(3) 0.17100(15) 0.0268(10) Uani 1 4 d .
C6 C 1.1514(12) 0.2271(3) 0.15012(15) 0.0275(10) Uani 1 4 d .
C7 C 0.9107(12) 0.1690(3) 0.40108(15) 0.0280(11) Uani 1 4 d .
C8 C 1.0075(11) 0.1409(3) 0.45125(16) 0.0284(10) Uani 1 4 d .
C9 C 1.0866(11) 0.1958(4) 0.20070(14) 0.0283(10) Uani 1 4 d .
C10 C 1.2505(11) -0.0286(4) 0.42065(16) 0.0311(11) Uani 1 4 d .
C11 C 1.1567(12) -0.0023(3) 0.37054(15) 0.0280(10) Uani 1 4 d .
C12 C 0.7238(11) 0.2305(3) 0.30351(16) 0.0290(11) Uani 1 4 d .
C13 C 0.9792(11) 0.0969(3) 0.36013(15) 0.0258(10) Uani 1 4 d .
C14 C 0.8712(12) 0.1310(3) 0.30891(15) 0.0269(10) Uani 1 4 d .
C15 C 1.0549(12) 0.1588(4) 0.11152(15) 0.0317(12) Uani 1 4 d .
C16 C 0.9266(12) 0.0946(3) 0.21133(15) 0.0266(11) Uani 1 4 d .
C17 C 0.8894(13) 0.0581(3) 0.12054(15) 0.0305(11) Uani 1 4 d .
C18 C 0.7356(12) 0.2740(4) 0.39361(16) 0.0302(11) Uani 1 4 d .
C19 C 0.8681(12) 0.0528(3) 0.26479(15) 0.0276(10) Uani 1 4 d .
C20 C 1.1759(12) 0.0428(3) 0.46068(15) 0.0312(11) Uani 1 4 d .
H1 H 0.71984 -0.03982 0.17797 0.0322 Uiso 1 4 calc R
H2 H 1.26081 0.29409 0.14301 0.0331 Uiso 1 4 calc R
H3 H 0.95553 0.18886 0.47806 0.0341 Uiso 1 4 calc R
H4 H 1.14811 0.24266 0.22745 0.0340 Uiso 1 4 calc R
H5 H 1.36389 -0.09515 0.42722 0.0373 Uiso 1 4 calc R
H6 H 1.21225 -0.05021 0.34387 0.0336 Uiso 1 4 calc R
H7 H 0.8238 0.01281 0.09343 0.0365 Uiso 1 4 calc R
H8 H 1.24002 0.0245 0.4939 0.0375 Uiso 1 4 calc R
H9 H 0.66354 0.25236 0.27059 0.0348 Uiso 1 4 calc R

loop_
_atom_site_aniso_label
_atom_site_aniso_U_11
_atom_site_aniso_U_22
_atom_site_aniso_U_33
_atom_site_aniso_U_12
_atom_site_aniso_U_13
_atom_site_aniso_U_23
Cl1 0.0411(6) 0.0406(6) 0.0264(4) 0.0008(6) 0.0026(6) 0.0013(4)
O2 0.044(2) 0.0346(16) 0.0319(15) 0.0006(16) -0.0003(17) -0.0028(12)
O3 0.0341(16) 0.0294(14) 0.0278(13) 0.0034(16) -0.0045(14) -0.0004(11)
O4 0.053(2) 0.0277(16) 0.0338(16) -0.0054(16) -0.0014(17) 0.0019(12)
C5 0.026(2) 0.0231(19) 0.0310(19) -0.0029(18) -0.002(2) -0.0018(14)
C6 0.023(2) 0.029(2) 0.031(2) -0.0027(18) 0.003(2) 0.0027(15)
C7 0.028(2) 0.030(2) 0.0259(18) -0.0047(17) -0.0026(19) 0.0011(15)
C8 0.027(2) 0.029(2) 0.0291(19) -0.0046(16) 0.001(2) -0.0005(18)
C9 0.028(2) 0.029(2) 0.0279(18) 0.0024(19) 0.0013(18) -0.0012(17)
C10 0.028(2) 0.030(2) 0.035(2) 0.0056(17) -0.0026(19) 0.0030(17)
C11 0.027(2) 0.0263(19) 0.0305(19) -0.0033(19) 0.003(2) -0.0011(15)
C12 0.029(2) 0.031(2) 0.027(2) -0.0017(17) -0.0018(19) 0.0016(16)
C13 0.027(2) 0.027(2) 0.0229(18) -0.0055(16) 0.0031(18) -0.0001(15)
C14 0.029(2) 0.027(2) 0.0248(18) -0.0031(19) -0.001(2) 0.0012(15)
C15 0.032(3) 0.039(2) 0.0242(19) 0.0066(19) 0.0047(19) 0.0048(16)
C16 0.030(3) 0.024(2) 0.0262(19) 0.0012(17) -0.0002(19) 0.0008(15)
C17 0.032(2) 0.032(2) 0.0267(19) 0.001(2) -0.001(2) -0.0037(16)
C18 0.032(3) 0.032(2) 0.027(2) -0.0034(18) -0.0021(19) 0.0013(16)
C19 0.023(2) 0.034(2) 0.0260(18) 0.005(2) -0.007(2) -0.0028(15)
C20 0.030(3) 0.037(2) 0.027(2) -0.003(2) 0.001(2) 0.0008(16)

loop_
_atom_type_symbol
_atom_type_description
_atom_type_scat_dispersion_real
_atom_type_scat_dispersion_imag
_atom_type_scat_source
C C 0.0033 0.0016
;
International Tables for Crystallography
(Vol. C, Tables 4.2.6.8 and 6.1.1.4)
;
H H 0.0000 0.0000
;
International Tables for Crystallography
(Vol. C, Table 6.1.1.4)
;
Cl Cl 0.1484 0.1585
;
International Tables for Crystallography
(Vol. C, Tables 4.2.6.8 and 6.1.1.4)
;
O O 0.0106 0.0060
;
International Tables for Crystallography
(Vol. C, Tables 4.2.6.8 and 6.1.1.4)
;

loop_
_geom_angle_atom_site_label_1
_geom_angle_atom_site_label_2
_geom_angle_atom_site_label_3
_geom_angle
_geom_angle_publ_flag
C12 O3 C18 120.9(3) yes
C16 C5 C17 121.4(4) yes
C9 C6 C15 119.4(4) yes
C8 C7 C13 120.9(4) yes
C8 C7 C18 117.4(4) yes
C13 C7 C18 121.7(4) yes
C7 C8 C20 120.1(4) yes
C6 C9 C16 120.3(4) yes
C11 C10 C20 120.9(4) yes
C10 C11 C13 120.1(4) yes
O3 C12 C14 124.7(4) yes
C7 C13 C11 118.1(4) yes
C7 C13 C14 118.1(4) yes
C11 C13 C14 123.8(4) yes
C12 C14 C13 118.1(4) yes
C12 C14 C19 118.8(4) yes
C13 C14 C19 122.3(4) yes
Cl1 C15 C6 119.7(3) yes
Cl1 C15 C17 118.3(3) yes
C6 C15 C17 122.0(4) yes
C5 C16 C9 118.8(4) yes
C5 C16 C19 118.1(4) yes
C9 C16 C19 123.0(4) yes
C5 C17 C15 118.1(4) yes
O2 C18 O3 115.4(4) yes
O2 C18 C7 128.3(4) yes
O3 C18 C7 116.3(3) yes
O4 C19 C14 120.0(4) yes
O4 C19 C16 119.5(4) yes
C14 C19 C16 120.5(3) yes
C8 C20 C10 119.9(4) yes
C16 C5 H1 118.954 no
C17 C5 H1 119.655 no
C9 C6 H2 120.345 no
C15 C6 H2 120.245 no
C7 C8 H3 119.767 no
C20 C8 H3 120.134 no
C6 C9 H4 120.085 no
C16 C9 H4 119.637 no
C11 C10 H5 119.449 no
C20 C10 H5 119.601 no
C10 C11 H6 120.203 no
C13 C11 H6 119.678 no
O3 C12 H9 117.892 no
C14 C12 H9 117.371 no
C5 C17 H7 121.354 no
C15 C17 H7 120.530 no
C8 C20 H8 119.921 no
C10 C20 H8 120.203 no

loop_
_geom_bond_atom_site_label_1
_geom_bond_atom_site_label_2
_geom_bond_distance
_geom_bond_publ_flag
Cl1 C15 1.741(4) yes
O2 C18 1.204(5) yes
O3 C12 1.371(5) yes
O3 C18 1.404(5) yes
O4 C19 1.216(5) yes
C5 C16 1.383(6) yes
C5 C17 1.390(6) yes
C6 C9 1.398(5) yes
C6 C15 1.355(6) yes
C7 C8 1.406(6) yes
C7 C13 1.404(6) yes
C7 C18 1.448(6) yes
C8 C20 1.373(6) yes
C9 C16 1.395(6) yes
C10 C11 1.396(6) yes
C10 C20 1.385(6) yes
C11 C13 1.406(6) yes
C12 C14 1.335(6) yes
C13 C14 1.462(6) yes
C14 C19 1.489(6) yes
C15 C17 1.392(6) yes
C16 C19 1.503(6) yes
C5 H1 0.930 no
C6 H2 0.930 no
C8 H3 0.930 no
C9 H4 0.930 no
C10 H5 0.930 no
C11 H6 0.930 no
C12 H9 0.930 no
C17 H7 0.930 no
C20 H8 0.930 no

loop_
_geom_contact_atom_site_label_1
_geom_contact_atom_site_label_2
_geom_contact_distance
_geom_contact_publ_flag
_geom_contact_site_symmetry_2
O2 C8 2.858(5) no .
O2 C12 3.465(5) no .
O3 C13 2.810(5) no .
O4 C5 2.777(5) no .
O4 C11 2.951(5) no .
O4 C12 3.441(5) no .
O4 C13 2.947(5) no .
C5 C6 2.766(6) no .
C7 C10 2.767(6) no .
C7 C12 2.753(6) no .
C8 C11 2.787(6) no .
C9 C12 3.062(6) no .
C9 C14 3.051(5) no .
C9 C17 2.779(6) no .
C11 C19 3.056(6) no .
C12 C16 3.017(6) no .
C13 C20 2.814(6) no .
C14 C18 2.854(6) no .
C15 C16 2.767(6) no .
Cl1 Cl1 3.4465(16) no 2_455
Cl1 Cl1 3.4465(16) no 2_555
O2 C7 3.591(6) no 1_455
O2 C8 3.528(5) no 1_455
O2 C8 3.279(5) no 2_456
O2 C17 3.559(5) no 3_655
O2 C17 3.389(5) no 3_755
O2 C20 3.293(5) no 2_456
O3 C5 3.318(5) no 3_655
O3 C5 3.375(5) no 3_755
O4 C6 3.419(5) no 3_745
O4 C9 3.223(5) no 3_745
C5 O3 3.318(5) no 3_645
C5 O3 3.375(5) no 3_745
C6 O4 3.419(5) no 3_755
C6 C11 3.512(6) no 3_755
C6 C17 3.595(6) no 1_655
C7 O2 3.591(6) no 1_655
C7 C10 3.532(6) no 1_455
C7 C18 3.444(6) no 1_655
C7 C20 3.585(6) no 1_455
C8 O2 3.528(5) no 1_655
C8 O2 3.279(5) no 2_556
C8 C18 3.578(6) no 1_655
C8 C20 3.443(6) no 1_455
C9 O4 3.223(5) no 3_755
C9 C16 3.488(6) no 1_655
C10 C7 3.532(6) no 1_655
C10 C13 3.573(6) no 1_655
C11 C6 3.512(6) no 3_745
C11 C13 3.416(6) no 1_655
C11 C14 3.584(6) no 1_655
C12 C14 3.518(6) no 1_455
C13 C10 3.573(6) no 1_455
C13 C11 3.416(6) no 1_455
C14 C11 3.584(6) no 1_455
C14 C12 3.518(6) no 1_655
C15 C17 3.463(7) no 1_655
C16 C9 3.488(6) no 1_455
C17 O2 3.559(5) no 3_645
C17 O2 3.389(5) no 3_745
C17 C6 3.595(6) no 1_455
C17 C15 3.463(7) no 1_455
C18 C7 3.444(6) no 1_455
C18 C8 3.578(6) no 1_455
C20 O2 3.293(5) no 2_556
C20 C7 3.585(6) no 1_655
C20 C8 3.443(6) no 1_655
Cl1 H2 2.7778 no .
Cl1 H7 2.7865 no .
O2 H3 2.5775 no .
O4 H1 2.4805 no .
O4 H6 2.4395 no .
C5 H4 3.2307 no .
C6 H7 3.2357 no .
C7 H6 3.2513 no .
C7 H8 3.2475 no .
C8 H5 3.2227 no .
C9 H1 3.2284 no .
C9 H9 2.5481 no .
C10 H3 3.2278 no .
C11 H8 3.2575 no .
C12 H4 2.5848 no .
C13 H3 3.2774 no .
C13 H5 3.2634 no .
C13 H9 3.2376 no .
C14 H4 2.7379 no .
C14 H6 2.7102 no .
C15 H1 3.2289 no .
C15 H4 3.2153 no .
C16 H2 3.2622 no .
C16 H7 3.2605 no .
C16 H9 2.6553 no .
C17 H2 3.2393 no .
C18 H3 2.5793 no .
C18 H9 3.2391 no .
C19 H1 2.5938 no .
C19 H4 2.7125 no .
C19 H6 2.7557 no .
C19 H9 2.5349 no .
C20 H6 3.2560 no .
H1 H7 2.3345 no .
H2 H4 2.3342 no .
H3 H8 2.3033 no .
H4 H9 2.1941 no .
H5 H6 2.3211 no .
H5 H8 2.3122 no .
Cl1 H5 3.2513 no 3_755
Cl1 H5 3.2253 no 3_855
Cl1 H5 3.3953 no 4_754
Cl1 H8 3.0491 no 4_754
O2 H1 3.3809 no 3_655
O2 H3 3.5331 no 1_455
O2 H3 2.6574 no 2_456
O2 H7 2.8120 no 3_655
O2 H7 2.9495 no 3_755
O2 H8 2.6840 no 2_456
O3 H1 2.4567 no 3_655
O3 H1 3.1185 no 3_755
O3 H7 3.5584 no 3_655
O4 H2 2.9630 no 3_745
O4 H4 2.5569 no 3_745
O4 H6 2.9956 no 1_455
O4 H9 3.2511 no 3_645
O4 H9 3.3586 no 3_745
C5 H1 3.5475 no 1_655
C6 H2 3.5501 no 1_455
C6 H5 3.5581 no 3_755
C6 H5 3.4929 no 3_855
C6 H6 3.0336 no 3_755
C8 H3 3.4922 no 2_456
C8 H3 3.2608 no 2_556
C8 H8 3.4729 no 1_455
C9 H6 3.4725 no 3_755
C9 H9 2.9673 no 1_655
C10 H2 3.3551 no 3_745
C10 H2 3.3043 no 3_845
C10 H5 3.5329 no 1_455
C11 H2 2.9589 no 3_745
C11 H2 3.3515 no 3_845
C11 H5 3.5903 no 1_455
C12 H1 3.2929 no 3_655
C12 H1 3.5407 no 3_755
C12 H4 2.9927 no 1_455
C13 H6 3.4868 no 1_455
C14 H6 3.4817 no 1_455
C14 H9 3.5458 no 1_655
C15 H2 3.5787 no 1_455
C15 H5 3.5272 no 3_755
C15 H7 3.4925 no 1_655
C16 H1 3.5826 no 1_655
C16 H4 3.5303 no 1_455
C18 H1 3.4128 no 3_655
C18 H3 3.5549 no 2_456
C18 H7 3.3619 no 3_755
C19 H6 3.5039 no 1_455
C20 H3 3.5263 no 1_655
H1 O2 3.3809 no 3_645
H1 O3 2.4567 no 3_645
H1 O3 3.1185 no 3_745
H1 C5 3.5475 no 1_455
H1 C12 3.2929 no 3_645
H1 C12 3.5407 no 3_745
H1 C16 3.5826 no 1_455
H1 C18 3.4128 no 3_645
H1 H9 3.2063 no 3_645
H2 O4 2.9630 no 3_755
H2 C6 3.5501 no 1_655
H2 C10 3.3551 no 3_755
H2 C10 3.3043 no 3_855
H2 C11 2.9589 no 3_755
H2 C11 3.3515 no 3_855
H2 C15 3.5787 no 1_655
H2 H5 3.3188 no 3_755
H2 H5 2.6958 no 3_855
H2 H6 2.6450 no 3_755
H2 H6 2.7938 no 3_855
H3 O2 3.5331 no 1_655
H3 O2 2.6574 no 2_556
H3 C8 3.2608 no 2_456
H3 C8 3.4922 no 2_556
H3 C18 3.5548 no 2_556
H3 C20 3.5263 no 1_455
H3 H3 2.6909 no 2_456
H3 H3 2.6909 no 2_556
H3 H8 3.4324 no 1_455
H4 O4 2.5569 no 3_755
H4 C12 2.9927 no 1_655
H4 C16 3.5303 no 1_655
H4 H6 3.4132 no 3_755
H4 H9 2.2973 no 1_655
H5 Cl1 3.2513 no 3_745
H5 Cl1 3.2253 no 3_845
H5 Cl1 3.3953 no 4_755
H5 C6 3.5581 no 3_745
H5 C6 3.4929 no 3_845
H5 C10 3.5329 no 1_655
H5 C11 3.5903 no 1_655
H5 C15 3.5272 no 3_745
H5 H2 3.3188 no 3_745
H5 H2 2.6958 no 3_845
H6 O4 2.9956 no 1_655
H6 C6 3.0336 no 3_745
H6 C9 3.4725 no 3_745
H6 C13 3.4868 no 1_655
H6 C14 3.4817 no 1_655
H6 C19 3.5039 no 1_655
H6 H2 2.6450 no 3_745
H6 H2 2.7938 no 3_845
H6 H4 3.4132 no 3_745
H7 O2 2.8120 no 3_645
H7 O2 2.9495 no 3_745
H7 O3 3.5584 no 3_645
H7 C15 3.4925 no 1_455
H7 C18 3.3619 no 3_745
H7 H8 3.4279 no 4_654
H7 H8 3.1357 no 4_754
H8 Cl1 3.0491 no 4_755
H8 O2 2.6840 no 2_556
H8 C8 3.4729 no 1_655
H8 H3 3.4324 no 1_655
H8 H7 3.4279 no 4_655
H8 H7 3.1357 no 4_755
H9 O4 3.2511 no 3_655
H9 O4 3.3586 no 3_755
H9 C9 2.9673 no 1_455
H9 C14 3.5458 no 1_455
H9 H1 3.2063 no 3_655
H9 H4 2.2973 no 1_455

loop_
_geom_torsion_atom_site_label_1
_geom_torsion_atom_site_label_2
_geom_torsion_atom_site_label_3
_geom_torsion_atom_site_label_4
_geom_torsion
_geom_torsion_publ_flag
C12 O3 C18 O2 -176.1(3) no
C12 O3 C18 C7 4.3(5) no
C18 O3 C12 C14 -1.7(6) no
C16 C5 C17 C15 0.9(7) no
C17 C5 C16 C9 0.1(6) no
C17 C5 C16 C19 -177.2(4) no
C9 C6 C15 Cl1 -178.8(3) no
C9 C6 C15 C17 0.6(7) no
C15 C6 C9 C16 0.5(6) no
C8 C7 C13 C11 -1.9(6) no
C8 C7 C13 C14 179.9(3) no
C13 C7 C8 C20 0.9(6) no
C8 C7 C18 O2 -2.6(7) no
C8 C7 C18 O3 176.9(3) no
C18 C7 C8 C20 -179.6(3) no
C13 C7 C18 O2 176.8(4) no
C13 C7 C18 O3 -3.7(6) no
C18 C7 C13 C11 178.7(4) no
C18 C7 C13 C14 0.5(6) no
C7 C8 C20 C10 0.1(6) no
C6 C9 C16 C5 -0.9(6) no
C6 C9 C16 C19 176.3(4) no
C11 C10 C20 C8 -0.0(6) no
C20 C10 C11 C13 -1.0(6) no
C10 C11 C13 C7 2.0(6) no
C10 C11 C13 C14 180.0(4) no
O3 C12 C14 C13 -1.8(6) no
O3 C12 C14 C19 168.6(3) no
C7 C13 C14 C12 2.3(6) no
C7 C13 C14 C19 -167.8(4) no
C11 C13 C14 C12 -175.8(4) no
C11 C13 C14 C19 14.2(7) no
C12 C14 C19 O4 -139.0(4) no
C12 C14 C19 C16 39.9(6) no
C13 C14 C19 O4 31.0(7) no
C13 C14 C19 C16 -150.1(4) no
Cl1 C15 C17 C5 178.1(3) no
C6 C15 C17 C5 -1.3(7) no
C5 C16 C19 O4 16.3(6) no
C5 C16 C19 C14 -162.6(4) no
C9 C16 C19 O4 -160.9(4) no
C9 C16 C19 C14 20.2(6) no
